data_7204729
loop_
_publ_author_name
'Kalle I. N\"attinen'
'Kari Rissanen'

_publ_section_title
;
 Chloride--hydrogen interactions of picolinic, nicotinic and
 isonicotinic acid chloride hydrochlorides in the crystalline state
;
_journal_issue 57
_journal_name_full CrystEngComm
_journal_page_first 326
_journal_page_last 330
_journal_paper_doi 10.1039/b307875b
_journal_volume 5
_journal_year 2003
_chemical_formula_sum 'C6 H5 Cl2 N O'
_chemical_formula_weight 178.01
_chemical_name_common '2-Chlorocarboxypyridinium Chloride'
_chemical_name_systematic '2-Chlorocarboxypyridinium Chloride'
_space_group_IT_number 62
_symmetry_cell_setting orthorhombic
_symmetry_Int_Tables_number 62
_symmetry_space_group_name_Hall '-P 2bc 2a'
_symmetry_space_group_name_H-M 'P m n b'
_atom_sites_solution_hydrogens geom
_atom_sites_solution_primary direct
_atom_sites_solution_secondary difmap
_audit_creation_method SHELXL-97
_cell_angle_alpha 90.00
_cell_angle_beta 90.00
_cell_angle_gamma 90.00
_cell_formula_units_Z 4
_cell_length_a 6.358(2)
_cell_length_b 8.744(3)
_cell_length_c 13.594(7)
_cell_measurement_reflns_used 763
_cell_measurement_temperature 173(2)
_cell_measurement_theta_max 25.028
_cell_measurement_theta_min 2.91
_cell_volume 755.7(5)
_computing_cell_refinement DENZO-SMN
_computing_data_collection Collect
_computing_data_reduction DENZO-SMN
_computing_molecular_graphics Platon
_computing_publication_material 'SHELXL-97 (Sheldrick, 1997)'
_computing_structure_refinement 'SHELXL-97 (Sheldrick, 1997)'
_computing_structure_solution 'SHELXS-97 (Sheldrick, 1990)'
_diffrn_ambient_temperature 173(2)
_diffrn_measured_fraction_theta_full 0.985
_diffrn_measured_fraction_theta_max 0.985
_diffrn_measurement_device_type 'Nonius KappaCCD'
_diffrn_measurement_method 'Rotations in phi and omega, 2 deg.'
_diffrn_radiation_monochromator graphite
_diffrn_radiation_source 'fine-focus sealed tube'
_diffrn_radiation_type MoK\a
_diffrn_radiation_wavelength 0.71069
_diffrn_reflns_av_R_equivalents 0.0103
_diffrn_reflns_av_sigmaI/netI 0.0242
_diffrn_reflns_limit_h_max 7
_diffrn_reflns_limit_h_min -7
_diffrn_reflns_limit_k_max 10
_diffrn_reflns_limit_k_min -10
_diffrn_reflns_limit_l_max 15
_diffrn_reflns_limit_l_min -16
_diffrn_reflns_number 1253
_diffrn_reflns_theta_full 25.04
_diffrn_reflns_theta_max 25.04
_diffrn_reflns_theta_min 3.00
_exptl_absorpt_coefficient_mu 0.783
_exptl_absorpt_correction_type none
_exptl_crystal_colour Colorless
_exptl_crystal_density_diffrn 1.565
_exptl_crystal_density_method 'not measured'
_exptl_crystal_description Needless
_exptl_crystal_F_000 360
_exptl_crystal_size_max 1.10
_exptl_crystal_size_mid 0.80
_exptl_crystal_size_min 0.30
_refine_diff_density_max 0.233
_refine_diff_density_min -0.235
_refine_diff_density_rms 0.047
_refine_ls_extinction_method none
_refine_ls_goodness_of_fit_ref 1.079
_refine_ls_hydrogen_treatment riding
_refine_ls_matrix_type full
_refine_ls_number_parameters 61
_refine_ls_number_reflns 725
_refine_ls_number_restraints 0
_refine_ls_restrained_S_all 1.079
_refine_ls_R_factor_all 0.0324
_refine_ls_R_factor_gt 0.0308
_refine_ls_shift/su_max 0.000
_refine_ls_shift/su_mean 0.000
_refine_ls_structure_factor_coef Fsqd
_refine_ls_weighting_details 'calc w=1/[\s^2^(Fo^2^)+(0.0242P)^2^+0.7501P] where P=(Fo^2^+2Fc^2^)/3'
_refine_ls_weighting_scheme calc
_refine_ls_wR_factor_gt 0.0758
_refine_ls_wR_factor_ref 0.0767
_reflns_number_gt 686
_reflns_number_total 725
_reflns_threshold_expression >2sigma(I)
_cod_data_source_file b307875b.txt
_cod_data_source_block 1a
_cod_depositor_comments
;
The following automatic conversions were performed:
'_symmetry_cell_setting' value 'Orthorhombic' changed to 'orthorhombic'
according to '/home/saulius/struct/CIF-dictionaries/cif_core.dic'
dictionary named 'cif_core.dic' version 2.4.1 from 2010-06-29.

Automatic conversion script
Id: cif_fix_enum 1527 2010-12-29 10:47:43Z saulius 
;
_cod_original_sg_symbol_H-M Pmnb
_cod_database_code 7204729

loop_
_symmetry_equiv_pos_as_xyz
'x, y, z'
'-x, -y+1/2, z+1/2'
'x+1/2, -y, -z'
'-x+1/2, y+1/2, -z+1/2'
'-x, -y, -z'
'x, y-1/2, -z-1/2'
'-x-1/2, y, z'
'x-1/2, -y-1/2, z-1/2'

loop_
_atom_site_label
_atom_site_type_symbol
_atom_site_fract_x
_atom_site_fract_y
_atom_site_fract_z
_atom_site_U_iso_or_equiv
_atom_site_adp_type
_atom_site_occupancy
_atom_site_symmetry_multiplicity
_atom_site_calc_flag
_atom_site_refinement_flags
_atom_site_disorder_assembly
_atom_site_disorder_group
C2 C 0.2500 0.4044(3) 0.3685(2) 0.0311(6) Uani 1 2 d S . .
C4 C 0.2500 0.2898(3) 0.45008(19) 0.0239(6) Uani 1 2 d S . .
C6 C 0.2500 0.2667(4) 0.6217(2) 0.0327(7) Uani 1 2 d S . .
H6 H 0.2500 0.3207 0.6931 0.039 Uiso 1 2 calc SR . .
C7 C 0.2500 0.1091(4) 0.6149(2) 0.0362(7) Uani 1 2 d S . .
H7 H 0.2500 0.0392 0.6804 0.043 Uiso 1 2 calc SR . .
C8 C 0.2500 0.0432(3) 0.5233(2) 0.0341(7) Uani 1 2 d S . .
H8 H 0.2500 -0.0799 0.5163 0.041 Uiso 1 2 calc SR . .
C9 C 0.2500 0.1339(3) 0.4393(2) 0.0305(6) Uani 1 2 d S . .
H9 H 0.2500 0.0827 0.3670 0.037 Uiso 1 2 calc SR . .
N5 N 0.2500 0.3526(2) 0.54093(16) 0.0252(5) Uani 1 2 d S . .
H5 H 0.2500 0.4665 0.5476 0.030 Uiso 1 2 calc SR . .
O3 O 0.2500 0.5382(2) 0.38149(16) 0.0454(6) Uani 1 2 d S . .
Cl1 Cl 0.2500 0.32469(9) 0.25026(5) 0.0400(3) Uani 1 2 d S . .
Cl10 Cl 0.2500 0.67010(7) 0.62096(5) 0.0305(2) Uani 1 2 d S . .

loop_
_atom_site_aniso_label
_atom_site_aniso_U_11
_atom_site_aniso_U_22
_atom_site_aniso_U_33
_atom_site_aniso_U_23
_atom_site_aniso_U_13
_atom_site_aniso_U_12
C2 0.0360(16) 0.0329(16) 0.0243(14) 0.0028(12) 0.000 0.000
C4 0.0215(12) 0.0263(13) 0.0238(13) 0.0019(11) 0.000 0.000
C6 0.0357(16) 0.0383(16) 0.0241(14) 0.0037(12) 0.000 0.000
C7 0.0338(16) 0.0362(16) 0.0386(17) 0.0135(13) 0.000 0.000
C8 0.0267(14) 0.0243(13) 0.0514(19) 0.0056(13) 0.000 0.000
C9 0.0296(14) 0.0277(14) 0.0341(15) -0.0025(12) 0.000 0.000
N5 0.0259(11) 0.0242(11) 0.0253(12) 0.0006(9) 0.000 0.000
O3 0.0722(16) 0.0285(11) 0.0354(12) 0.0079(9) 0.000 0.000
Cl1 0.0437(4) 0.0537(5) 0.0226(4) -0.0006(3) 0.000 0.000
Cl10 0.0362(4) 0.0248(4) 0.0304(4) -0.0018(3) 0.000 0.000

loop_
_atom_type_symbol
_atom_type_description
_atom_type_scat_dispersion_real
_atom_type_scat_dispersion_imag
_atom_type_scat_source
C C 0.0033 0.0016 'International Tables Vol C Tables 4.2.6.8 and 6.1.1.4'
H H 0.0000 0.0000 'International Tables Vol C Tables 4.2.6.8 and 6.1.1.4'
N N 0.0061 0.0033 'International Tables Vol C Tables 4.2.6.8 and 6.1.1.4'
O O 0.0106 0.0060 'International Tables Vol C Tables 4.2.6.8 and 6.1.1.4'
Cl Cl 0.1484 0.1585 'International Tables Vol C Tables 4.2.6.8 and 6.1.1.4'

loop_
_geom_angle_atom_site_label_1
_geom_angle_atom_site_label_2
_geom_angle_atom_site_label_3
_geom_angle
_geom_angle_site_symmetry_1
_geom_angle_site_symmetry_3
_geom_angle_publ_flag
O3 C2 C4 123.5(3) . . ?
O3 C2 Cl1 122.1(2) . . ?
C4 C2 Cl1 114.4(2) . . ?
N5 C4 C9 120.1(3) . . ?
N5 C4 C2 113.9(2) . . ?
C9 C4 C2 125.9(3) . . ?
N5 C6 C7 120.6(3) . . ?
N5 C6 H6 119.7 . . ?
C7 C6 H6 119.7 . . ?
C8 C7 C6 118.6(3) . . ?
C8 C7 H7 120.7 . . ?
C6 C7 H7 120.7 . . ?
C7 C8 C9 120.4(3) . . ?
C7 C8 H8 119.8 . . ?
C9 C8 H8 119.8 . . ?
C4 C9 C8 118.7(3) . . ?
C4 C9 H9 120.7 . . ?
C8 C9 H9 120.7 . . ?
C6 N5 C4 121.7(2) . . ?
C6 N5 H5 119.2 . . ?
C4 N5 H5 119.2 . . ?

loop_
_geom_bond_atom_site_label_1
_geom_bond_atom_site_label_2
_geom_bond_distance
_geom_bond_site_symmetry_2
_geom_bond_publ_flag
C2 O3 1.183(4) . ?
C2 C4 1.495(4) . ?
C2 Cl1 1.752(3) . ?
C4 N5 1.352(4) . ?
C4 C9 1.371(4) . ?
C6 N5 1.330(4) . ?
C6 C7 1.381(4) . ?
C6 H6 1.0800 . ?
C7 C8 1.373(5) . ?
C7 H7 1.0800 . ?
C8 C9 1.391(4) . ?
C8 H8 1.0800 . ?
C9 H9 1.0800 . ?
N5 H5 1.0000 . ?

loop_
_geom_torsion_atom_site_label_1
_geom_torsion_atom_site_label_2
_geom_torsion_atom_site_label_3
_geom_torsion_atom_site_label_4
_geom_torsion
_geom_torsion_site_symmetry_1
_geom_torsion_site_symmetry_2
_geom_torsion_site_symmetry_3
_geom_torsion_site_symmetry_4
_geom_torsion_publ_flag
O3 C2 C4 N5 0.000(1) . . . . ?
Cl1 C2 C4 N5 180.0 . . . . ?
O3 C2 C4 C9 180.0 . . . . ?
Cl1 C2 C4 C9 0.0 . . . . ?
N5 C6 C7 C8 0.000(1) . . . . ?
C6 C7 C8 C9 0.0 . . . . ?
N5 C4 C9 C8 0.0 . . . . ?
C2 C4 C9 C8 180.0 . . . . ?
C7 C8 C9 C4 0.0 . . . . ?
C7 C6 N5 C4 0.000(1) . . . . ?
C9 C4 N5 C6 0.0 . . . . ?
C2 C4 N5 C6 180.0 . . . . ?
